data_2223325
loop_
_publ_author_name
'Zhang, Yi'

_publ_section_title
;
 2-Cyanoanilinium tetrafluoroborate
;
_journal_coeditor_code CI2881
_journal_issue 10
_journal_name_full 'Acta Crystallographica Section E'
_journal_page_first o2373
_journal_paper_doi 10.1107/S1600536809032863
_journal_volume 65
_journal_year 2009
_chemical_formula_iupac 'C7 H7 N2 +, B F4 -'
_chemical_formula_moiety 'C7 H7 N2 +, B F4 -'
_chemical_formula_sum 'C7 H7 B F4 N2'
_chemical_formula_weight 205.96
_chemical_name_systematic
;
2-Cyanoanilinium tetrafluoroborate
;
_space_group_IT_number 14
_symmetry_cell_setting monoclinic
_symmetry_space_group_name_Hall '-P 2yn'
_symmetry_space_group_name_H-M 'P 1 21/n 1'
_atom_sites_solution_hydrogens geom
_atom_sites_solution_primary direct
_atom_sites_solution_secondary difmap
_audit_creation_method SHELXL-97
_cell_angle_alpha 90.00
_cell_angle_beta 103.11(3)
_cell_angle_gamma 90.00
_cell_formula_units_Z 4
_cell_length_a 10.971(2)
_cell_length_b 7.3565(15)
_cell_length_c 11.022(2)
_cell_measurement_reflns_used 1417
_cell_measurement_temperature 298(2)
_cell_measurement_theta_max 27.48
_cell_measurement_theta_min 3.36
_cell_volume 866.4(3)
_computing_cell_refinement 'CrystalClear (Rigaku, 2005)'
_computing_data_collection 'CrystalClear (Rigaku, 2005)'
_computing_data_reduction 'CrystalClear (Rigaku, 2005)'
_computing_molecular_graphics 'SHELXTL (Sheldrick, 2008)'
_computing_publication_material 'SHELXTL (Sheldrick, 2008)'
_computing_structure_refinement 'SHELXL97 (Sheldrick, 2008)'
_computing_structure_solution 'SHELXS97 (Sheldrick, 2008)'
_diffrn_ambient_temperature 298(2)
_diffrn_detector_area_resol_mean 13.6612
_diffrn_measured_fraction_theta_full 0.999
_diffrn_measured_fraction_theta_max 0.999
_diffrn_measurement_device_type 'Rigaku Mercury2'
_diffrn_measurement_method 'CCD profile fitting'
_diffrn_radiation_monochromator graphite
_diffrn_radiation_source 'fine-focus sealed tube'
_diffrn_radiation_type MoK\a
_diffrn_radiation_wavelength 0.71073
_diffrn_reflns_av_R_equivalents 0.0414
_diffrn_reflns_av_sigmaI/netI 0.0339
_diffrn_reflns_limit_h_max 14
_diffrn_reflns_limit_h_min -14
_diffrn_reflns_limit_k_max 9
_diffrn_reflns_limit_k_min -9
_diffrn_reflns_limit_l_max 14
_diffrn_reflns_limit_l_min -14
_diffrn_reflns_number 8625
_diffrn_reflns_theta_full 27.48
_diffrn_reflns_theta_max 27.48
_diffrn_reflns_theta_min 3.36
_diffrn_standards_number 0
_exptl_absorpt_coefficient_mu 0.155
_exptl_absorpt_correction_T_max 1.00
_exptl_absorpt_correction_T_min 0.96
_exptl_absorpt_correction_type multi-scan
_exptl_absorpt_process_details '(CrystalClear; Rigaku, 2005)'
_exptl_crystal_colour colourless
_exptl_crystal_density_diffrn 1.579
_exptl_crystal_density_method 'not measured'
_exptl_crystal_description Block
_exptl_crystal_F_000 416
_exptl_crystal_size_max 0.30
_exptl_crystal_size_mid 0.25
_exptl_crystal_size_min 0.20
_refine_diff_density_max 0.319
_refine_diff_density_min -0.316
_refine_ls_extinction_method none
_refine_ls_goodness_of_fit_ref 1.084
_refine_ls_hydrogen_treatment constr
_refine_ls_matrix_type full
_refine_ls_number_parameters 128
_refine_ls_number_reflns 1978
_refine_ls_number_restraints 0
_refine_ls_restrained_S_all 1.084
_refine_ls_R_factor_all 0.0800
_refine_ls_R_factor_gt 0.0557
_refine_ls_shift/su_max 0.001
_refine_ls_shift/su_mean 0.000
_refine_ls_structure_factor_coef Fsqd
_refine_ls_weighting_details 'calc w=1/[\s^2^(Fo^2^)+(0.0571P)^2^+0.4139P] where P=(Fo^2^+2Fc^2^)/3'
_refine_ls_weighting_scheme calc
_refine_ls_wR_factor_gt 0.1285
_refine_ls_wR_factor_ref 0.1413
_reflns_number_gt 1417
_reflns_number_total 1978
_reflns_threshold_expression I>2\s(I)
_cod_data_source_file ci2881.cif
_cod_data_source_block I
_cod_depositor_comments
;
The following automatic conversions were performed:
'_symmetry_cell_setting' value 'Monoclinic' changed to 'monoclinic'
according to '/home/saulius/struct/CIF-dictionaries/cif_core.dic'
dictionary named 'cif_core.dic' version 2.4.1 from 2010-06-29.

Automatic conversion script
Id: cif_fix_enum 1527 2010-12-29 10:47:43Z saulius 

The following automatic conversions were performed:

'_symmetry_cell_setting' value 'Monoclinic' changed to 'monoclinic'
according to /home/saulius/struct/CIF-dictionaries/cif_core.dic
dictionary named 'cif_core.dic' version 2.4.1 from 2010-06-29.

Automatic conversion script
Id: cif_fix_values 1715 2011-07-08 13:25:40Z adriana 
;
_cod_original_sg_symbol_H-M 'P 21/n'
_cod_database_code 2223325
_cod_database_fobs_code 2223325

loop_
_symmetry_equiv_pos_as_xyz
'x, y, z'
'-x+1/2, y+1/2, -z+1/2'
'-x, -y, -z'
'x-1/2, -y-1/2, z-1/2'

loop_
_atom_site_type_symbol
_atom_site_label
_atom_site_fract_x
_atom_site_fract_y
_atom_site_fract_z
_atom_site_U_iso_or_equiv
_atom_site_adp_type
_atom_site_calc_flag
_atom_site_refinement_flags
_atom_site_occupancy
_atom_site_disorder_assembly
_atom_site_disorder_group
F F4 0.36113(13) 0.72246(19) 0.25229(13) 0.0500(4) Uani d . 1 . .
F F3 0.48625(14) 0.7353(2) 0.44366(13) 0.0575(4) Uani d . 1 . .
N N1 0.59296(16) 0.6600(3) 0.69414(15) 0.0337(4) Uani d . 1 . .
H H1A 0.6182 0.5482 0.6812 0.051 Uiso calc R 1 . .
H H1B 0.6589 0.7275 0.7293 0.051 Uiso calc R 1 . .
H H1C 0.5548 0.7094 0.6218 0.051 Uiso calc R 1 . .
F F2 0.34337(15) 0.9602(2) 0.37300(16) 0.0625(5) Uani d . 1 . .
C C1 0.50557(18) 0.6518(3) 0.77689(18) 0.0302(5) Uani d . 1 . .
F F1 0.51445(14) 0.9330(3) 0.29556(18) 0.0737(6) Uani d . 1 . .
C C2 0.5337(2) 0.7425(3) 0.89064(19) 0.0348(5) Uani d . 1 . .
C C6 0.3969(2) 0.5547(3) 0.7402(2) 0.0437(6) Uani d . 1 . .
H H6 0.3792 0.4939 0.6643 0.052 Uiso calc R 1 . .
N N2 0.7317(2) 0.9429(3) 0.9488(2) 0.0586(6) Uani d . 1 . .
C C7 0.6444(2) 0.8517(3) 0.9248(2) 0.0428(6) Uani d . 1 . .
B B1 0.4282(2) 0.8402(3) 0.3425(2) 0.0359(6) Uani d . 1 . .
C C4 0.3405(3) 0.6365(4) 0.9311(3) 0.0580(8) Uani d . 1 . .
H H4 0.2840 0.6313 0.9824 0.070 Uiso calc R 1 . .
C C3 0.4507(2) 0.7323(3) 0.9687(2) 0.0483(6) Uani d . 1 . .
H H3 0.4693 0.7897 1.0458 0.058 Uiso calc R 1 . .
C C5 0.3138(2) 0.5485(4) 0.8180(3) 0.0570(7) Uani d . 1 . .
H H5 0.2393 0.4842 0.7934 0.068 Uiso calc R 1 . .

loop_
_atom_site_aniso_label
_atom_site_aniso_U_11
_atom_site_aniso_U_22
_atom_site_aniso_U_33
_atom_site_aniso_U_12
_atom_site_aniso_U_13
_atom_site_aniso_U_23
F4 0.0566(9) 0.0453(8) 0.0442(8) -0.0023(6) 0.0037(7) -0.0056(6)
F3 0.0587(9) 0.0613(10) 0.0455(8) 0.0069(7) -0.0029(7) 0.0162(7)
N1 0.0376(10) 0.0351(9) 0.0291(9) 0.0028(8) 0.0092(7) -0.0004(7)
F2 0.0658(9) 0.0467(9) 0.0762(11) 0.0167(7) 0.0186(8) -0.0097(8)
C1 0.0324(10) 0.0288(10) 0.0303(10) 0.0072(8) 0.0091(8) 0.0036(8)
F1 0.0435(8) 0.0830(12) 0.0922(13) -0.0162(8) 0.0107(8) 0.0342(10)
C2 0.0420(11) 0.0316(11) 0.0311(11) 0.0065(9) 0.0091(9) 0.0001(9)
C6 0.0356(12) 0.0447(14) 0.0491(14) 0.0034(10) 0.0058(10) -0.0046(11)
N2 0.0597(14) 0.0587(14) 0.0558(14) -0.0010(12) 0.0095(11) -0.0178(11)
C7 0.0542(15) 0.0392(13) 0.0347(12) 0.0088(12) 0.0094(11) -0.0075(10)
B1 0.0324(12) 0.0315(12) 0.0412(13) 0.0004(10) 0.0030(10) 0.0053(11)
C4 0.0609(17) 0.0541(17) 0.0729(19) 0.0135(14) 0.0445(15) 0.0118(14)
C3 0.0670(16) 0.0430(13) 0.0422(13) 0.0147(12) 0.0277(12) 0.0018(10)
C5 0.0375(13) 0.0529(16) 0.085(2) 0.0011(12) 0.0223(13) 0.0022(14)

loop_
_atom_type_symbol
_atom_type_description
_atom_type_scat_dispersion_real
_atom_type_scat_dispersion_imag
_atom_type_scat_source
C C 0.0033 0.0016 'International Tables Vol C Tables 4.2.6.8 and 6.1.1.4'
H H 0.0000 0.0000 'International Tables Vol C Tables 4.2.6.8 and 6.1.1.4'
B B 0.0013 0.0007 'International Tables Vol C Tables 4.2.6.8 and 6.1.1.4'
N N 0.0061 0.0033 'International Tables Vol C Tables 4.2.6.8 and 6.1.1.4'
F F 0.0171 0.0103 'International Tables Vol C Tables 4.2.6.8 and 6.1.1.4'

loop_
_geom_angle_atom_site_label_1
_geom_angle_atom_site_label_2
_geom_angle_atom_site_label_3
_geom_angle_site_symmetry_1
_geom_angle_site_symmetry_3
_geom_angle
_geom_angle_publ_flag
C1 N1 H1A . . 109.5 ?
C1 N1 H1B . . 109.5 ?
H1A N1 H1B . . 109.5 ?
C1 N1 H1C . . 109.5 ?
H1A N1 H1C . . 109.5 ?
H1B N1 H1C . . 109.5 ?
C6 C1 C2 . . 121.1(2) ?
C6 C1 N1 . . 119.06(19) ?
C2 C1 N1 . . 119.87(19) ?
C3 C2 C1 . . 119.3(2) ?
C3 C2 C7 . . 120.2(2) ?
C1 C2 C7 . . 120.42(19) ?
C1 C6 C5 . . 119.0(2) ?
C1 C6 H6 . . 120.5 ?
C5 C6 H6 . . 120.5 ?
N2 C7 C2 . . 177.7(3) ?
F1 B1 F2 . . 109.7(2) ?
F1 B1 F3 . . 110.68(19) ?
F2 B1 F3 . . 111.9(2) ?
F1 B1 F4 . . 109.9(2) ?
F2 B1 F4 . . 107.16(18) ?
F3 B1 F4 . . 107.42(19) ?
C5 C4 C3 . . 120.3(2) ?
C5 C4 H4 . . 119.9 ?
C3 C4 H4 . . 119.9 ?
C4 C3 C2 . . 119.7(2) ?
C4 C3 H3 . . 120.2 ?
C2 C3 H3 . . 120.2 ?
C4 C5 C6 . . 120.6(2) ?
C4 C5 H5 . . 119.7 ?
C6 C5 H5 . . 119.7 ?

loop_
_geom_bond_atom_site_label_1
_geom_bond_atom_site_label_2
_geom_bond_site_symmetry_2
_geom_bond_distance
_geom_bond_publ_flag
F4 B1 . 1.396(3) ?
F3 B1 . 1.387(3) ?
N1 C1 . 1.467(2) ?
N1 H1A . 0.89 ?
N1 H1B . 0.89 ?
N1 H1C . 0.89 ?
F2 B1 . 1.379(3) ?
C1 C6 . 1.370(3) ?
C1 C2 . 1.392(3) ?
F1 B1 . 1.361(3) ?
C2 C3 . 1.389(3) ?
C2 C7 . 1.434(3) ?
C6 C5 . 1.387(4) ?
C6 H6 . 0.93 ?
N2 C7 . 1.150(3) ?
C4 C5 . 1.376(4) ?
C4 C3 . 1.379(4) ?
C4 H4 . 0.93 ?
C3 H3 . 0.93 ?
C5 H5 . 0.93 ?

loop_
_geom_hbond_atom_site_label_D
_geom_hbond_atom_site_label_H
_geom_hbond_atom_site_label_A
_geom_hbond_site_symmetry_A
_geom_hbond_distance_DH
_geom_hbond_distance_HA
_geom_hbond_distance_DA
_geom_hbond_angle_DHA
N1 H1A N2 2_646 0.89 2.54 3.179(3) 130
N1 H1A F4 3_666 0.89 2.12 2.896(2) 146
N1 H1B F4 4_676 0.89 2.21 2.993(2) 147
N1 H1C F3 . 0.89 1.95 2.799(2) 160

loop_
_geom_torsion_atom_site_label_1
_geom_torsion_atom_site_label_2
_geom_torsion_atom_site_label_3
_geom_torsion_atom_site_label_4
_geom_torsion_site_symmetry_1
_geom_torsion_site_symmetry_2
_geom_torsion_site_symmetry_3
_geom_torsion_site_symmetry_4
_geom_torsion
_geom_torsion_publ_flag
C6 C1 C2 C3 . . . . 0.8(3) ?
N1 C1 C2 C3 . . . . -179.40(19) ?
C6 C1 C2 C7 . . . . -176.6(2) ?
N1 C1 C2 C7 . . . . 3.2(3) ?
C2 C1 C6 C5 . . . . 0.4(3) ?
N1 C1 C6 C5 . . . . -179.4(2) ?
C5 C4 C3 C2 . . . . 1.2(4) ?
C1 C2 C3 C4 . . . . -1.6(3) ?
C7 C2 C3 C4 . . . . 175.8(2) ?
C3 C4 C5 C6 . . . . 0.0(4) ?
C1 C6 C5 C4 . . . . -0.8(4) ?
